data_7238809
loop_
_publ_author_name
'Seike, Aya'
'Yamagami, Kaoru'
'Kakitani, Yoshimasa'
'Kuwajima, Miki'
'Uoyama, Hiroki'
'Nagaoka, Shin-ichi'
'Nakae, Takahiro'
'Mori, Shigeki'
'Okujima, Tetsuo'
'Uno, Hidemitsu'

_publ_section_title
;
 Synthesis, structure and properties of ethyl
 naphth[2,3-f]isoindole-1-carboxylate
;
_journal_issue 9
_journal_name_full 'RSC Advances'
_journal_page_first 3006
_journal_paper_doi 10.1039/c2ra22870j
_journal_volume 3
_journal_year 2013
_chemical_absolute_configuration unk
_chemical_formula_moiety 'C38 H26 N2 O4'
_chemical_formula_sum 'C38 H26 N2 O4'
_chemical_formula_weight 574.63
_space_group_IT_number 4
_space_group_name_Hall 'P 2yb'
_space_group_name_H-M_alt 'P 1 21 1'
_symmetry_cell_setting monoclinic
_symmetry_Int_Tables_number 4
_symmetry_space_group_name_Hall 'P 2yb'
_symmetry_space_group_name_H-M 'P 1 21 1'
_atom_sites_solution_hydrogens geom
_atom_sites_solution_primary direct
_atom_sites_solution_secondary difmap
_cell_angle_alpha 90.0000
_cell_angle_beta 93.240(7)
_cell_angle_gamma 90.0000
_cell_formula_units_Z 2
_cell_length_a 3.86191(15)
_cell_length_b 21.4583(9)
_cell_length_c 16.3912(7)
_cell_measurement_reflns_used 8786
_cell_measurement_temperature 100
_cell_measurement_theta_max 68.25
_cell_measurement_theta_min 3.40
_cell_volume 1356.17(10)
_computing_cell_refinement 'RAPID AUTO'
_computing_data_collection 'RAPID AUTO (Rigaku, ????)'
_computing_data_reduction 'RAPID AUTO'
_computing_molecular_graphics 'CrystalStructure 4.0'
_computing_publication_material 'CrystalStructure 4.0 (Rigaku, 2010)'
_computing_structure_refinement 'SHELXL97 (Sheldrick, 2008)'
_computing_structure_solution 'SIR2004 (Burla, et al., 2005)'
_diffrn_ambient_temperature 100
_diffrn_detector_area_resol_mean 10.000
_diffrn_measured_fraction_theta_full 0.991
_diffrn_measured_fraction_theta_max 0.991
_diffrn_measurement_device_type 'Rigaku R-AXIS RAPID'
_diffrn_measurement_method \w
_diffrn_radiation_type 'Cu K\a'
_diffrn_radiation_wavelength 1.54187
_diffrn_reflns_av_R_equivalents 0.0914
_diffrn_reflns_limit_h_max 4
_diffrn_reflns_limit_h_min -4
_diffrn_reflns_limit_k_max 25
_diffrn_reflns_limit_k_min -25
_diffrn_reflns_limit_l_max 19
_diffrn_reflns_limit_l_min -19
_diffrn_reflns_number 15809
_diffrn_reflns_theta_full 68.24
_diffrn_reflns_theta_max 68.25
_exptl_absorpt_coefficient_mu 0.738
_exptl_absorpt_correction_T_max 0.993
_exptl_absorpt_correction_T_min 0.671
_exptl_absorpt_correction_type multi-scan
_exptl_absorpt_process_details 'ABSCOR (Rigaku, 1995)'
_exptl_crystal_colour brown
_exptl_crystal_density_diffrn 1.407
_exptl_crystal_density_method 'not measured'
_exptl_crystal_description needle
_exptl_crystal_F_000 600.00
_exptl_crystal_size_max 0.270
_exptl_crystal_size_mid 0.040
_exptl_crystal_size_min 0.010
_refine_diff_density_max 1.040
_refine_diff_density_min -0.310
_refine_ls_extinction_method none
_refine_ls_goodness_of_fit_ref 1.008
_refine_ls_hydrogen_treatment constr
_refine_ls_number_parameters 397
_refine_ls_number_reflns 4904
_refine_ls_number_restraints 1
_refine_ls_restrained_S_all 1.008
_refine_ls_R_factor_all 0.1051
_refine_ls_R_factor_gt 0.0948
_refine_ls_shift/su_max 0.000
_refine_ls_shift/su_mean 0.000
_refine_ls_structure_factor_coef Fsqd
_refine_ls_weighting_details 'w = 1/[\s^2^(Fo^2^)+(0.1657P)^2^+0.0000P] where P=(Fo^2^+2Fc^2^)/3'
_refine_ls_weighting_scheme calc
_refine_ls_wR_factor_gt 0.2188
_refine_ls_wR_factor_ref 0.2327
_reflns_number_gt 3931
_reflns_number_total 4905
_reflns_threshold_expression F^2^>2.0\s(F^2^)
_cod_data_source_file c2ra22870j.txt
_cod_data_source_block 20120128_2
_cod_database_code 7238809

loop_
_symmetry_equiv_pos_site_id
_symmetry_equiv_pos_as_xyz
1 +X,+Y,+Z
2 -X,1/2+Y,-Z

loop_
_atom_site_label
_atom_site_type_symbol
_atom_site_fract_x
_atom_site_fract_y
_atom_site_fract_z
_atom_site_U_iso_or_equiv
_atom_site_adp_type
_atom_site_occupancy
_atom_site_symmetry_multiplicity
_atom_site_calc_flag
_atom_site_refinement_flags
O1 O 0.0095(9) 0.08040(15) 0.44355(19) 0.0368(8) Uani 1.0 2 d .
O2 O 0.2497(8) 0.13770(14) 0.54625(18) 0.0282(7) Uani 1.0 2 d .
O3 O 1.2881(9) 0.49050(15) 0.31261(19) 0.0332(8) Uani 1.0 2 d .
O4 O 1.0187(9) 0.43430(15) 0.21286(18) 0.0305(8) Uani 1.0 2 d .
N1 N 0.4843(10) 0.22112(16) 0.4406(3) 0.0277(9) Uani 1.0 2 d .
N2 N 0.7869(10) 0.35298(16) 0.3197(2) 0.0270(9) Uani 1.0 2 d .
C1 C 0.5379(12) 0.2606(2) 0.3748(3) 0.0264(9) Uani 1.0 2 d .
C2 C 0.2974(11) 0.17418(19) 0.4126(3) 0.0262(9) Uani 1.0 2 d .
C3 C 0.2122(11) 0.17751(19) 0.3253(3) 0.0262(9) Uani 1.0 2 d .
C4 C 0.0291(11) 0.1401(2) 0.2703(3) 0.0264(9) Uani 1.0 2 d .
C5 C -0.0107(11) 0.1596(2) 0.1871(3) 0.0280(10) Uani 1.0 2 d .
C6 C -0.1887(11) 0.1224(2) 0.1281(3) 0.0275(10) Uani 1.0 2 d .
C7 C -0.2421(11) 0.14162(19) 0.0461(3) 0.0243(10) Uani 1.0 2 d .
C8 C -0.4215(12) 0.1054(3) -0.0145(4) 0.0349(12) Uani 1.0 2 d .
C9 C -0.4694(13) 0.1252(3) -0.0921(3) 0.0364(11) Uani 1.0 2 d .
C10 C -0.3409(13) 0.1842(3) -0.1150(3) 0.0359(12) Uani 1.0 2 d .
C11 C -0.1694(12) 0.2222(2) -0.0589(3) 0.0302(10) Uani 1.0 2 d .
C12 C -0.1119(11) 0.2022(2) 0.0233(3) 0.0275(10) Uani 1.0 2 d .
C13 C 0.0688(12) 0.2380(2) 0.0824(3) 0.0279(10) Uani 1.0 2 d .
C14 C 0.1238(11) 0.21901(19) 0.1638(3) 0.0244(9) Uani 1.0 2 d .
C15 C 0.3188(11) 0.2566(2) 0.2221(3) 0.0267(10) Uani 1.0 2 d .
C16 C 0.3628(12) 0.2357(2) 0.3004(3) 0.0253(9) Uani 1.0 2 d .
C17 C 0.7272(11) 0.3136(2) 0.3860(3) 0.0247(9) Uani 1.0 2 d .
C18 C 0.9774(12) 0.3998(2) 0.3473(3) 0.0276(10) Uani 1.0 2 d .
C19 C 1.0536(11) 0.39780(19) 0.4346(3) 0.0257(9) Uani 1.0 2 d .
C20 C 1.2223(11) 0.4362(2) 0.4897(3) 0.0271(10) Uani 1.0 2 d .
C21 C 1.2575(11) 0.41740(18) 0.5738(3) 0.0265(10) Uani 1.0 2 d .
C22 C 1.4234(12) 0.4557(2) 0.6322(3) 0.0278(10) Uani 1.0 2 d .
C23 C 1.4736(11) 0.43667(19) 0.7133(3) 0.0234(9) Uani 1.0 2 d .
C24 C 1.6421(12) 0.4748(3) 0.7756(3) 0.0309(11) Uani 1.0 2 d .
C25 C 1.6910(12) 0.4550(3) 0.8545(3) 0.0329(11) Uani 1.0 2 d .
C26 C 1.5781(12) 0.3947(3) 0.8772(3) 0.0315(11) Uani 1.0 2 d .
C27 C 1.4087(13) 0.3568(3) 0.8202(3) 0.0328(11) Uani 1.0 2 d .
C28 C 1.3522(12) 0.3761(2) 0.7376(3) 0.0278(10) Uani 1.0 2 d .
C29 C 1.1789(12) 0.3383(2) 0.6790(3) 0.0276(10) Uani 1.0 2 d .
C30 C 1.1231(11) 0.3579(2) 0.5978(3) 0.0267(10) Uani 1.0 2 d .
C31 C 0.9431(11) 0.3194(2) 0.5389(3) 0.0270(10) Uani 1.0 2 d .
C32 C 0.9041(11) 0.33982(19) 0.4603(3) 0.0266(9) Uani 1.0 2 d .
C33 C 0.1705(11) 0.1247(2) 0.4672(3) 0.0281(10) Uani 1.0 2 d .
C34 C 0.1115(12) 0.0947(2) 0.6042(3) 0.0316(10) Uani 1.0 2 d .
C35 C 0.1760(14) 0.1239(3) 0.6874(3) 0.0420(12) Uani 1.0 2 d .
C36 C 1.1108(11) 0.44750(19) 0.2916(3) 0.0270(10) Uani 1.0 2 d .
C37 C 1.1653(13) 0.4743(3) 0.1523(3) 0.0346(11) Uani 1.0 2 d .
C38 C 1.0893(15) 0.4436(3) 0.0714(3) 0.0480(14) Uani 1.0 2 d .
H4 H -0.0692 0.1020 0.2874 0.0317 Uiso 1.0 2 calc R
H6 H -0.2758 0.0831 0.1439 0.0330 Uiso 1.0 2 calc R
H8 H -0.5110 0.0659 0.0001 0.0419 Uiso 1.0 2 calc R
H9 H -0.5894 0.0996 -0.1317 0.0437 Uiso 1.0 2 calc R
H10 H -0.3743 0.1976 -0.1701 0.0431 Uiso 1.0 2 calc R
H11 H -0.0891 0.2620 -0.0751 0.0362 Uiso 1.0 2 calc R
H13 H 0.1591 0.2771 0.0667 0.0335 Uiso 1.0 2 calc R
H15 H 0.4152 0.2953 0.2065 0.0321 Uiso 1.0 2 calc R
H20 H 1.3151 0.4748 0.4728 0.0325 Uiso 1.0 2 calc R
H22 H 1.5038 0.4956 0.6166 0.0333 Uiso 1.0 2 calc R
H24 H 1.7222 0.5150 0.7614 0.0371 Uiso 1.0 2 calc R
H25 H 1.8008 0.4816 0.8944 0.0395 Uiso 1.0 2 calc R
H26 H 1.6198 0.3805 0.9318 0.0378 Uiso 1.0 2 calc R
H27 H 1.3281 0.3171 0.8363 0.0393 Uiso 1.0 2 calc R
H29 H 1.0974 0.2986 0.6946 0.0331 Uiso 1.0 2 calc R
H31 H 0.8519 0.2802 0.5541 0.0324 Uiso 1.0 2 calc R
H34A H 0.2301 0.0539 0.6019 0.0379 Uiso 1.0 2 calc R
H34B H -0.1400 0.0883 0.5921 0.0379 Uiso 1.0 2 calc R
H35A H 0.4264 0.1276 0.6999 0.0629 Uiso 1.0 2 calc R
H35B H 0.0737 0.0978 0.7287 0.0629 Uiso 1.0 2 calc R
H35C H 0.0700 0.1654 0.6876 0.0629 Uiso 1.0 2 calc R
H37A H 1.4187 0.4788 0.1635 0.0415 Uiso 1.0 2 calc R
H37B H 1.0581 0.5162 0.1530 0.0415 Uiso 1.0 2 calc R
H38A H 1.2105 0.4035 0.0703 0.0719 Uiso 1.0 2 calc R
H38B H 1.1687 0.4704 0.0278 0.0719 Uiso 1.0 2 calc R
H38C H 0.8390 0.4367 0.0630 0.0719 Uiso 1.0 2 calc R

loop_
_atom_site_aniso_label
_atom_site_aniso_U_11
_atom_site_aniso_U_22
_atom_site_aniso_U_33
_atom_site_aniso_U_12
_atom_site_aniso_U_13
_atom_site_aniso_U_23
O1 0.046(2) 0.0344(19) 0.0297(18) -0.0069(16) -0.0019(15) 0.0015(14)
O2 0.0246(15) 0.0307(17) 0.0290(17) -0.0046(14) -0.0004(13) 0.0035(13)
O3 0.0408(19) 0.0317(17) 0.0269(16) -0.0059(15) 0.0014(14) -0.0017(13)
O4 0.0354(17) 0.0327(17) 0.0234(17) -0.0061(14) 0.0006(13) 0.0026(13)
N1 0.034(3) 0.0232(19) 0.026(2) 0.0002(16) 0.0024(16) -0.0010(14)
N2 0.030(2) 0.0268(19) 0.0239(19) 0.0022(16) 0.0041(15) -0.0006(14)
C1 0.027(2) 0.028(2) 0.025(3) 0.0047(18) 0.0014(17) -0.0004(16)
C2 0.027(2) 0.024(3) 0.028(3) 0.0015(18) 0.0045(17) 0.0006(17)
C3 0.023(2) 0.024(3) 0.032(3) 0.0022(17) 0.0037(18) -0.0001(18)
C4 0.029(3) 0.032(3) 0.019(2) 0.0016(19) 0.0016(17) -0.0006(17)
C5 0.024(3) 0.032(3) 0.028(3) 0.0043(18) 0.0062(18) 0.0021(18)
C6 0.028(3) 0.027(3) 0.027(3) -0.0017(18) 0.0004(18) -0.0019(18)
C7 0.023(2) 0.020(2) 0.030(3) 0.0007(18) 0.0061(17) -0.0014(17)
C8 0.035(3) 0.033(3) 0.036(3) 0.000(2) -0.004(2) -0.009(2)
C9 0.035(3) 0.043(3) 0.032(3) 0.001(3) 0.004(2) -0.005(2)
C10 0.043(3) 0.036(3) 0.029(3) -0.001(3) -0.000(2) -0.0020(19)
C11 0.037(3) 0.025(3) 0.029(3) -0.0008(19) -0.0022(19) 0.0005(18)
C12 0.022(3) 0.031(3) 0.029(3) 0.0004(17) -0.0021(18) -0.0022(17)
C13 0.029(3) 0.029(3) 0.026(3) 0.0009(19) 0.0047(18) -0.0003(18)
C14 0.018(2) 0.026(2) 0.029(3) 0.0014(17) 0.0003(16) -0.0017(17)
C15 0.027(2) 0.027(2) 0.027(3) 0.0009(17) 0.0044(18) -0.0013(17)
C16 0.027(2) 0.023(2) 0.026(3) 0.0033(17) 0.0023(17) -0.0047(16)
C17 0.022(2) 0.028(3) 0.025(3) 0.0050(16) 0.0060(17) 0.0009(16)
C18 0.030(3) 0.032(3) 0.021(2) -0.0019(19) 0.0043(17) -0.0028(18)
C19 0.024(2) 0.025(3) 0.027(3) 0.0034(18) -0.0008(17) 0.0020(17)
C20 0.025(2) 0.022(2) 0.034(3) -0.0036(17) 0.0029(18) -0.0013(18)
C21 0.027(3) 0.026(3) 0.027(3) 0.0018(18) -0.0002(18) -0.0033(17)
C22 0.030(3) 0.028(3) 0.025(3) -0.0029(18) -0.0000(18) -0.0017(17)
C23 0.021(2) 0.017(2) 0.032(3) -0.0011(17) 0.0001(17) -0.0003(17)
C24 0.028(3) 0.042(3) 0.023(3) 0.011(2) 0.0043(18) 0.0041(19)
C25 0.028(3) 0.042(3) 0.028(3) 0.002(2) -0.0029(18) -0.0050(19)
C26 0.029(3) 0.038(3) 0.028(3) -0.005(2) 0.0027(19) 0.0007(19)
C27 0.042(3) 0.034(3) 0.023(3) 0.006(2) 0.0089(19) -0.0007(18)
C28 0.030(3) 0.031(3) 0.022(3) 0.0016(19) 0.0039(18) -0.0003(17)
C29 0.030(3) 0.027(3) 0.026(3) -0.0001(18) 0.0030(17) -0.0005(18)
C30 0.023(2) 0.034(3) 0.024(3) 0.0029(18) 0.0055(17) -0.0036(18)
C31 0.027(3) 0.026(3) 0.029(3) 0.0024(17) 0.0036(18) 0.0025(18)
C32 0.025(2) 0.025(3) 0.029(3) 0.0025(18) 0.0020(17) 0.0006(18)
C33 0.023(2) 0.030(3) 0.032(3) 0.0014(19) 0.0036(18) 0.0043(19)
C34 0.032(3) 0.038(3) 0.025(3) -0.0039(19) -0.0025(19) 0.0040(18)
C35 0.040(3) 0.056(4) 0.029(3) -0.011(3) 0.002(2) 0.001(3)
C36 0.028(3) 0.023(3) 0.030(3) 0.0028(18) 0.0042(18) -0.0001(18)
C37 0.038(3) 0.040(3) 0.027(3) -0.006(2) 0.008(2) 0.0040(19)
C38 0.052(4) 0.065(4) 0.027(3) -0.015(3) 0.005(3) 0.001(3)

loop_
_atom_type_symbol
_atom_type_description
_atom_type_scat_dispersion_real
_atom_type_scat_dispersion_imag
_atom_type_scat_source
C C 0.0181 0.0091
;
International Tables for Crystallography
(1992, Vol. C, Tables 4.2.6.8 and 6.1.1.4)
;
H H 0.0000 0.0000
;
International Tables for Crystallography
(1992, Vol. C, Table 6.1.1.4)
;
O O 0.0492 0.0322
;
International Tables for Crystallography
(1992, Vol. C, Tables 4.2.6.8 and 6.1.1.4)
;
N N 0.0311 0.0180
;
International Tables for Crystallography
(1992, Vol. C, Tables 4.2.6.8 and 6.1.1.4)
;

loop_
_geom_angle_atom_site_label_1
_geom_angle_atom_site_label_2
_geom_angle_atom_site_label_3
_geom_angle
_geom_angle_publ_flag
C33 O2 C34 115.4(4) yes
C36 O4 C37 116.0(4) yes
C1 N1 C2 107.4(4) yes
C17 N2 C18 107.9(4) yes
N1 C1 C16 109.9(4) yes
N1 C1 C17 120.4(4) yes
C16 C1 C17 129.7(4) yes
N1 C2 C3 113.5(4) yes
N1 C2 C33 122.1(4) yes
C3 C2 C33 124.3(4) yes
C2 C3 C4 134.3(4) yes
C2 C3 C16 104.4(4) yes
C4 C3 C16 121.3(4) yes
C3 C4 C5 118.7(4) yes
C4 C5 C6 121.0(4) yes
C4 C5 C14 119.6(4) yes
C6 C5 C14 119.4(4) yes
C5 C6 C7 122.1(4) yes
C6 C7 C8 123.3(4) yes
C6 C7 C12 118.3(4) yes
C8 C7 C12 118.4(4) yes
C7 C8 C9 121.9(5) yes
C8 C9 C10 120.0(5) yes
C9 C10 C11 121.2(5) yes
C10 C11 C12 119.9(4) yes
C7 C12 C11 118.6(4) yes
C7 C12 C13 118.8(4) yes
C11 C12 C13 122.6(4) yes
C12 C13 C14 123.1(4) yes
C5 C14 C13 118.3(4) yes
C5 C14 C15 120.4(4) yes
C13 C14 C15 121.2(4) yes
C14 C15 C16 118.5(4) yes
C1 C16 C3 104.8(4) yes
C1 C16 C15 133.9(4) yes
C3 C16 C15 121.3(4) yes
N2 C17 C1 120.6(4) yes
N2 C17 C32 108.7(4) yes
C1 C17 C32 130.7(4) yes
N2 C18 C19 113.4(4) yes
N2 C18 C36 121.7(4) yes
C19 C18 C36 124.8(4) yes
C18 C19 C20 134.6(4) yes
C18 C19 C32 104.6(4) yes
C20 C19 C32 120.8(4) yes
C19 C20 C21 118.9(4) yes
C20 C21 C22 120.7(4) yes
C20 C21 C30 119.7(4) yes
C22 C21 C30 119.6(4) yes
C21 C22 C23 121.2(4) yes
C22 C23 C24 123.0(4) yes
C22 C23 C28 119.8(4) yes
C24 C23 C28 117.3(4) yes
C23 C24 C25 122.0(5) yes
C24 C25 C26 120.2(5) yes
C25 C26 C27 120.1(5) yes
C26 C27 C28 121.1(5) yes
C23 C28 C27 119.3(4) yes
C23 C28 C29 118.8(4) yes
C27 C28 C29 121.8(4) yes
C28 C29 C30 121.4(4) yes
C21 C30 C29 119.1(4) yes
C21 C30 C31 119.9(4) yes
C29 C30 C31 120.9(4) yes
C30 C31 C32 118.6(4) yes
C17 C32 C19 105.2(4) yes
C17 C32 C31 132.9(4) yes
C19 C32 C31 121.9(4) yes
O1 C33 O2 124.6(4) yes
O1 C33 C2 123.9(4) yes
O2 C33 C2 111.5(4) yes
O2 C34 C35 106.3(4) yes
O3 C36 O4 123.8(4) yes
O3 C36 C18 124.9(5) yes
O4 C36 C18 111.2(4) yes
O4 C37 C38 106.3(4) yes
C3 C4 H4 120.635 no
C5 C4 H4 120.641 no
C5 C6 H6 118.963 no
C7 C6 H6 118.957 no
C7 C8 H8 119.059 no
C9 C8 H8 119.057 no
C8 C9 H9 120.002 no
C10 C9 H9 119.997 no
C9 C10 H10 119.402 no
C11 C10 H10 119.397 no
C10 C11 H11 120.032 no
C12 C11 H11 120.044 no
C12 C13 H13 118.462 no
C14 C13 H13 118.464 no
C14 C15 H15 120.753 no
C16 C15 H15 120.742 no
C19 C20 H20 120.559 no
C21 C20 H20 120.543 no
C21 C22 H22 119.418 no
C23 C22 H22 119.404 no
C23 C24 H24 118.998 no
C25 C24 H24 118.987 no
C24 C25 H25 119.897 no
C26 C25 H25 119.895 no
C25 C26 H26 119.975 no
C27 C26 H26 119.966 no
C26 C27 H27 119.466 no
C28 C27 H27 119.454 no
C28 C29 H29 119.302 no
C30 C29 H29 119.308 no
C30 C31 H31 120.700 no
C32 C31 H31 120.687 no
O2 C34 H34A 110.467 no
O2 C34 H34B 110.472 no
C35 C34 H34A 110.486 no
C35 C34 H34B 110.480 no
H34A C34 H34B 108.667 no
C34 C35 H35A 109.474 no
C34 C35 H35B 109.467 no
C34 C35 H35C 109.480 no
H35A C35 H35B 109.463 no
H35A C35 H35C 109.475 no
H35B C35 H35C 109.468 no
O4 C37 H37A 110.459 no
O4 C37 H37B 110.471 no
C38 C37 H37A 110.462 no
C38 C37 H37B 110.464 no
H37A C37 H37B 108.660 no
C37 C38 H38A 109.471 no
C37 C38 H38B 109.465 no
C37 C38 H38C 109.466 no
H38A C38 H38B 109.477 no
H38A C38 H38C 109.477 no
H38B C38 H38C 109.471 no

loop_
_geom_bond_atom_site_label_1
_geom_bond_atom_site_label_2
_geom_bond_distance
_geom_bond_publ_flag
O1 C33 1.189(6) yes
O2 C33 1.343(6) yes
O2 C34 1.448(6) yes
O3 C36 1.188(6) yes
O4 C36 1.350(6) yes
O4 C37 1.451(6) yes
N1 C1 1.397(6) yes
N1 C2 1.307(6) yes
N2 C17 1.405(6) yes
N2 C18 1.310(6) yes
C1 C16 1.461(6) yes
C1 C17 1.358(7) yes
C2 C3 1.451(6) yes
C2 C33 1.490(6) yes
C3 C4 1.373(6) yes
C3 C16 1.446(6) yes
C4 C5 1.426(7) yes
C5 C6 1.403(6) yes
C5 C14 1.438(6) yes
C6 C7 1.410(7) yes
C7 C8 1.411(7) yes
C7 C12 1.450(6) yes
C8 C9 1.345(8) yes
C9 C10 1.418(8) yes
C10 C11 1.371(7) yes
C11 C12 1.420(7) yes
C12 C13 1.393(7) yes
C13 C14 1.399(7) yes
C14 C15 1.433(6) yes
C15 C16 1.361(6) yes
C17 C32 1.474(6) yes
C18 C19 1.445(6) yes
C18 C36 1.483(7) yes
C19 C20 1.362(6) yes
C19 C32 1.445(6) yes
C20 C21 1.435(7) yes
C21 C22 1.391(6) yes
C21 C30 1.441(6) yes
C22 C23 1.394(7) yes
C23 C24 1.435(7) yes
C23 C28 1.445(6) yes
C24 C25 1.364(7) yes
C25 C26 1.423(7) yes
C26 C27 1.376(7) yes
C27 C28 1.421(6) yes
C28 C29 1.398(6) yes
C29 C30 1.401(6) yes
C30 C31 1.423(6) yes
C31 C32 1.361(7) yes
C34 C35 1.508(7) yes
C37 C38 1.496(7) yes
C4 H4 0.950 no
C6 H6 0.950 no
C8 H8 0.950 no
C9 H9 0.950 no
C10 H10 0.950 no
C11 H11 0.950 no
C13 H13 0.950 no
C15 H15 0.950 no
C20 H20 0.950 no
C22 H22 0.950 no
C24 H24 0.950 no
C25 H25 0.950 no
C26 H26 0.950 no
C27 H27 0.950 no
C29 H29 0.950 no
C31 H31 0.950 no
C34 H34A 0.990 no
C34 H34B 0.990 no
C35 H35A 0.980 no
C35 H35B 0.980 no
C35 H35C 0.980 no
C37 H37A 0.990 no
C37 H37B 0.990 no
C38 H38A 0.980 no
C38 H38B 0.980 no
C38 H38C 0.980 no

loop_
_geom_contact_atom_site_label_1
_geom_contact_atom_site_label_2
_geom_contact_distance
_geom_contact_publ_flag
_geom_contact_site_symmetry_2
O1 N1 3.535(5) no .
O1 C3 2.980(6) no .
O1 C4 3.120(6) no .
O1 C34 2.659(6) no .
O2 N1 2.684(5) no .
O3 N2 3.535(5) no .
O3 C19 2.996(6) no .
O3 C20 3.152(6) no .
O3 C37 2.666(6) no .
O4 N2 2.663(5) no .
N1 C31 3.140(6) no .
N1 C32 3.027(6) no .
N2 C15 3.127(6) no .
N2 C16 3.009(6) no .
C1 C18 3.476(7) no .
C1 C31 3.285(6) no .
C2 C15 3.593(6) no .
C2 C17 3.461(6) no .
C3 C14 2.797(7) no .
C4 C15 2.868(7) no .
C4 C33 3.259(6) no .
C5 C12 2.843(7) no .
C5 C16 2.811(6) no .
C6 C13 2.790(7) no .
C7 C10 2.799(7) no .
C7 C14 2.858(6) no .
C8 C11 2.800(7) no .
C9 C12 2.814(7) no .
C15 C17 3.274(6) no .
C18 C31 3.592(7) no .
C19 C30 2.808(6) no .
C20 C31 2.862(7) no .
C20 C36 3.260(7) no .
C21 C28 2.832(6) no .
C21 C32 2.794(6) no .
C22 C29 2.811(7) no .
C23 C26 2.840(7) no .
C23 C30 2.825(6) no .
C24 C27 2.798(8) no .
C25 C28 2.822(7) no .
O1 C2 3.422(6) no 1_455
O1 C20 3.418(6) no 2_646
O1 C22 3.356(6) no 2_646
O1 C33 3.420(6) no 1_455
O2 C34 3.532(6) no 1_655
O3 O4 3.551(5) no 1_655
O3 N2 3.522(5) no 1_655
O3 C18 3.321(6) no 1_655
O3 C34 3.078(6) no 2_656
O3 C34 3.446(6) no 2_756
O3 C35 3.378(7) no 2_656
O3 C35 3.533(7) no 2_756
O3 C36 3.345(6) no 1_655
O4 O3 3.551(5) no 1_455
O4 C37 3.495(6) no 1_455
N1 C2 3.354(6) no 1_655
N1 C3 3.598(6) no 1_655
N1 C31 3.434(6) no 1_455
N1 C32 3.420(6) no 1_455
N1 C33 3.371(6) no 1_655
N2 O3 3.522(5) no 1_455
N2 C1 3.585(6) no 1_655
N2 C15 3.380(6) no 1_655
N2 C16 3.385(6) no 1_655
N2 C18 3.339(6) no 1_455
N2 C36 3.318(6) no 1_455
C1 N2 3.585(6) no 1_455
C1 C2 3.496(6) no 1_655
C1 C3 3.295(7) no 1_655
C1 C16 3.515(7) no 1_655
C1 C17 3.346(6) no 1_455
C1 C32 3.351(7) no 1_455
C2 O1 3.422(6) no 1_655
C2 N1 3.354(6) no 1_455
C2 C1 3.496(6) no 1_455
C2 C33 3.600(6) no 1_655
C3 N1 3.598(6) no 1_455
C3 C1 3.295(7) no 1_455
C3 C4 3.425(6) no 1_655
C3 C16 3.512(6) no 1_455
C4 C3 3.425(6) no 1_455
C4 C16 3.349(7) no 1_455
C5 C6 3.464(7) no 1_655
C5 C14 3.578(6) no 1_455
C5 C15 3.397(6) no 1_455
C5 C16 3.533(7) no 1_455
C6 C5 3.464(7) no 1_455
C6 C14 3.445(6) no 1_455
C7 C8 3.462(7) no 1_655
C7 C13 3.448(6) no 1_455
C8 C7 3.462(7) no 1_455
C8 C12 3.463(7) no 1_455
C9 C10 3.596(7) no 1_455
C9 C11 3.479(7) no 1_455
C10 C9 3.596(7) no 1_655
C10 C11 3.475(7) no 1_455
C11 C9 3.479(7) no 1_655
C11 C10 3.475(7) no 1_655
C12 C8 3.463(7) no 1_655
C12 C13 3.447(7) no 1_455
C13 C7 3.448(6) no 1_655
C13 C12 3.447(7) no 1_655
C14 C5 3.578(6) no 1_655
C14 C6 3.445(6) no 1_655
C14 C15 3.401(6) no 1_455
C15 N2 3.380(6) no 1_455
C15 C5 3.397(6) no 1_655
C15 C14 3.401(6) no 1_655
C16 N2 3.385(6) no 1_455
C16 C1 3.515(7) no 1_455
C16 C3 3.512(6) no 1_655
C16 C4 3.349(7) no 1_655
C16 C5 3.533(7) no 1_655
C16 C17 3.343(7) no 1_455
C17 C1 3.346(6) no 1_655
C17 C16 3.343(7) no 1_655
C17 C18 3.464(6) no 1_455
C17 C19 3.301(6) no 1_455
C17 C32 3.513(6) no 1_455
C18 O3 3.321(6) no 1_455
C18 N2 3.339(6) no 1_655
C18 C17 3.464(6) no 1_655
C18 C36 3.569(7) no 1_455
C19 C17 3.301(6) no 1_655
C19 C20 3.483(6) no 1_455
C19 C32 3.515(6) no 1_655
C20 O1 3.418(6) no 2_656
C20 C19 3.483(6) no 1_655
C20 C32 3.404(6) no 1_655
C21 C22 3.510(7) no 1_455
C21 C30 3.579(6) no 1_655
C21 C31 3.454(6) no 1_655
C22 O1 3.356(6) no 2_656
C22 C21 3.510(7) no 1_655
C22 C30 3.492(6) no 1_655
C23 C24 3.520(7) no 1_455
C23 C29 3.516(6) no 1_655
C24 C23 3.520(7) no 1_655
C24 C28 3.547(7) no 1_655
C25 C27 3.552(7) no 1_655
C26 C27 3.487(7) no 1_655
C27 C25 3.552(7) no 1_455
C27 C26 3.487(7) no 1_455
C28 C24 3.547(7) no 1_455
C28 C29 3.482(7) no 1_655
C29 C23 3.516(6) no 1_455
C29 C28 3.482(7) no 1_455
C30 C21 3.579(6) no 1_455
C30 C22 3.492(6) no 1_455
C30 C31 3.463(6) no 1_655
C31 N1 3.434(6) no 1_655
C31 C21 3.454(6) no 1_455
C31 C30 3.463(6) no 1_455
C32 N1 3.420(6) no 1_655
C32 C1 3.351(7) no 1_655
C32 C17 3.513(6) no 1_655
C32 C19 3.515(6) no 1_455
C32 C20 3.404(6) no 1_455
C33 O1 3.420(6) no 1_655
C33 N1 3.371(6) no 1_455
C33 C2 3.600(6) no 1_455
C34 O2 3.532(6) no 1_455
C34 O3 3.078(6) no 2_646
C34 O3 3.446(6) no 2_746
C35 O3 3.378(7) no 2_646
C35 O3 3.533(7) no 2_746
C36 O3 3.345(6) no 1_455
C36 N2 3.318(6) no 1_655
C36 C18 3.569(7) no 1_655
C37 O4 3.495(6) no 1_655
O1 H4 2.6021 no .
O1 H34A 2.7452 no .
O1 H34B 2.5393 no .
O2 H35A 2.5809 no .
O2 H35B 3.2199 no .
O2 H35C 2.5269 no .
O3 H20 2.6438 no .
O3 H37A 2.5358 no .
O3 H37B 2.7707 no .
O4 H38A 2.5773 no .
O4 H38B 3.2150 no .
O4 H38C 2.5151 no .
N1 H31 2.6047 no .
N2 H15 2.5954 no .
C1 H15 2.8697 no .
C1 H31 3.1430 no .
C2 H4 2.8786 no .
C3 H15 3.3113 no .
C4 H6 2.6284 no .
C5 H13 3.2918 no .
C5 H15 3.3507 no .
C6 H4 2.6622 no .
C6 H8 2.6695 no .
C7 H9 3.2657 no .
C7 H11 3.3312 no .
C7 H13 3.3028 no .
C8 H6 2.6674 no .
C8 H10 3.2411 no .
C9 H11 3.2866 no .
C10 H8 3.2499 no .
C11 H9 3.2798 no .
C11 H13 2.6347 no .
C12 H6 3.3137 no .
C12 H8 3.3165 no .
C12 H10 3.2738 no .
C13 H11 2.6686 no .
C13 H15 2.6711 no .
C14 H4 3.3372 no .
C14 H6 3.3076 no .
C15 H13 2.6243 no .
C16 H4 3.3201 no .
C17 H15 3.1400 no .
C17 H31 2.8609 no .
C18 H20 2.8676 no .
C19 H31 3.3139 no .
C20 H22 2.6223 no .
C21 H29 3.3087 no .
C21 H31 3.3415 no .
C22 H20 2.6547 no .
C22 H24 2.6752 no .
C23 H25 3.3033 no .
C23 H27 3.3307 no .
C23 H29 3.3072 no .
C24 H22 2.6676 no .
C24 H26 3.2681 no .
C25 H27 3.2815 no .
C26 H24 3.2706 no .
C27 H25 3.2773 no .
C27 H29 2.6389 no .
C28 H22 3.3131 no .
C28 H24 3.3183 no .
C28 H26 3.2921 no .
C29 H27 2.6493 no .
C29 H31 2.6558 no .
C30 H20 3.3477 no .
C30 H22 3.3058 no .
C31 H29 2.6266 no .
C32 H20 3.3036 no .
C33 H4 3.0783 no .
C33 H34A 2.6785 no .
C33 H34B 2.5518 no .
C36 H20 3.0856 no .
C36 H37A 2.5605 no .
C36 H37B 2.7069 no .
H4 H6 2.4749 no .
H6 H8 2.5047 no .
H8 H9 2.2816 no .
H9 H10 2.3588 no .
H10 H11 2.3130 no .
H11 H13 2.4850 no .
H13 H15 2.4754 no .
H20 H22 2.4681 no .
H22 H24 2.5084 no .
H24 H25 2.2980 no .
H25 H26 2.3709 no .
H26 H27 2.3180 no .
H27 H29 2.4722 no .
H29 H31 2.4725 no .
H34A H35A 2.3494 no .
H34A H35B 2.3898 no .
H34A H35C 2.8603 no .
H34B H35A 2.8603 no .
H34B H35B 2.3508 no .
H34B H35C 2.3883 no .
H37A H38A 2.3351 no .
H37A H38B 2.3813 no .
H37A H38C 2.8505 no .
H37B H38A 2.8506 no .
H37B H38B 2.3364 no .
H37B H38C 2.3798 no .
O1 H20 2.9630 no 2_646
O1 H22 2.8275 no 2_646
O1 H22 2.8335 no 2_746
O2 H31 3.4280 no 1_455
O2 H34B 2.6540 no 1_655
O3 H34A 2.8523 no 2_656
O3 H34A 2.6425 no 2_756
O3 H34B 2.6970 no 2_656
O3 H35A 3.1530 no 2_756
O3 H35B 2.7568 no 2_656
O3 H35B 3.4670 no 2_756
O4 H15 3.3575 no 1_655
O4 H37A 2.5928 no 1_455
N1 H31 3.3979 no 1_455
N2 H15 3.3721 no 1_655
C3 H4 3.3030 no 1_655
C4 H4 3.5726 no 1_655
C4 H24 2.9084 no 2_746
C5 H6 3.3882 no 1_655
C5 H24 3.3868 no 2_746
C6 H24 3.3868 no 2_746
C6 H25 3.4012 no 2_746
C7 H8 3.3794 no 1_655
C8 H37B 3.3393 no 2_645
C8 H38B 3.0693 no 2_645
C9 H9 3.5387 no 1_655
C9 H35A 3.4100 no 1_454
C9 H35B 3.3911 no 1_454
C9 H37A 3.3624 no 2_645
C9 H37B 3.3728 no 2_545
C9 H37B 3.0276 no 2_645
C10 H9 3.4472 no 1_655
C10 H11 3.4310 no 1_455
C10 H27 3.2072 no 1_354
C10 H35A 3.3437 no 1_454
C11 H13 3.5997 no 1_455
C11 H26 3.4940 no 1_354
C11 H27 3.2370 no 1_354
C11 H27 3.3398 no 1_454
C12 H13 3.3533 no 1_455
C13 H15 3.5506 no 1_455
C13 H38A 3.6000 no 1_455
C14 H15 3.2978 no 1_455
C15 H15 3.5819 no 1_455
C18 H34A 3.5139 no 2_656
C19 H20 3.3852 no 1_455
C19 H34A 3.5642 no 2_656
C20 H20 3.5955 no 1_455
C20 H34A 3.3748 no 2_656
C20 H34B 3.5361 no 2_656
C21 H22 3.4657 no 1_455
C23 H24 3.4823 no 1_455
C24 H4 3.3810 no 2_756
C24 H6 3.0590 no 2_656
C24 H6 3.5733 no 2_756
C25 H6 3.1824 no 2_656
C25 H6 3.5561 no 2_756
C25 H8 3.4674 no 2_656
C25 H25 3.5817 no 1_455
C25 H38B 3.5908 no 1_556
C25 H38B 3.3150 no 1_656
C25 H38C 3.4557 no 1_656
C26 H11 3.2031 no 1_756
C26 H25 3.5595 no 1_455
C26 H27 3.4398 no 1_655
C26 H38A 3.5463 no 1_556
C26 H38B 3.4166 no 1_556
C26 H38C 3.2793 no 1_656
C27 H10 3.5187 no 1_756
C27 H11 3.3398 no 1_656
C27 H11 3.2362 no 1_756
C28 H29 3.4320 no 1_655
C30 H31 3.3830 no 1_655
C33 H22 3.3679 no 2_746
C33 H34B 3.3572 no 1_655
C34 H20 3.2704 no 2_646
C34 H34A 3.5130 no 1_455
C34 H34B 2.9120 no 1_655
C34 H35A 3.2292 no 1_455
C35 H9 3.0953 no 1_656
C35 H10 3.2425 no 1_656
C35 H34B 3.2355 no 1_655
C35 H35A 2.9151 no 1_455
C35 H35B 3.5392 no 1_655
C35 H35C 3.5652 no 1_655
C36 H34A 3.2018 no 2_656
C36 H34B 3.5709 no 2_656
C36 H35B 3.3148 no 2_656
C36 H37A 3.3720 no 1_455
C37 H8 3.5016 no 2_655
C37 H9 3.4938 no 2_555
C37 H9 3.1762 no 2_655
C37 H35B 3.4466 no 2_656
C37 H37A 2.9012 no 1_455
C37 H37B 3.5625 no 1_655
C37 H38C 3.1614 no 1_655
C38 H8 3.3371 no 2_655
C38 H13 3.5828 no 1_655
C38 H25 3.1557 no 1_454
C38 H26 3.1437 no 1_454
C38 H26 3.4336 no 1_554
C38 H37A 3.1626 no 1_455
C38 H38A 3.5003 no 1_455
C38 H38C 2.9099 no 1_655
H4 C3 3.3030 no 1_455
H4 C4 3.5726 no 1_455
H4 C24 3.3810 no 2_746
H4 H22 3.2874 no 2_646
H4 H22 3.4742 no 2_746
H4 H24 3.2027 no 2_646
H4 H24 2.4583 no 2_746
H6 C5 3.3882 no 1_455
H6 C24 3.0590 no 2_646
H6 C24 3.5733 no 2_746
H6 C25 3.1824 no 2_646
H6 C25 3.5561 no 2_746
H6 H24 2.7962 no 2_646
H6 H24 2.9566 no 2_746
H6 H25 3.0162 no 2_646
H6 H25 2.9372 no 2_746
H8 C7 3.3794 no 1_455
H8 C25 3.4674 no 2_646
H8 C37 3.5016 no 2_645
H8 C38 3.3371 no 2_645
H8 H25 2.7818 no 2_646
H8 H37A 3.3050 no 2_645
H8 H37B 3.3610 no 2_545
H8 H37B 3.3146 no 2_645
H8 H38B 3.2763 no 2_545
H8 H38B 2.4957 no 2_645
H8 H38C 3.1971 no 2_545
H9 C9 3.5387 no 1_455
H9 C10 3.4472 no 1_455
H9 C35 3.0953 no 1_454
H9 C37 3.4938 no 2_545
H9 C37 3.1762 no 2_645
H9 H35A 2.8284 no 1_454
H9 H35B 2.5678 no 1_454
H9 H35B 3.5292 no 1_554
H9 H35C 3.4719 no 1_454
H9 H37A 2.7332 no 2_645
H9 H37B 2.5556 no 2_545
H9 H37B 2.7597 no 2_645
H9 H38B 3.5942 no 2_645
H10 C27 3.5187 no 1_354
H10 C35 3.2425 no 1_454
H10 H11 3.5262 no 1_455
H10 H27 2.8135 no 1_354
H10 H35A 2.6840 no 1_454
H10 H35B 3.3894 no 1_454
H10 H35B 3.2652 no 1_554
H10 H35C 3.1555 no 1_454
H10 H35C 3.0522 no 1_554
H11 C10 3.4310 no 1_655
H11 C26 3.2031 no 1_354
H11 C27 3.2362 no 1_354
H11 C27 3.3398 no 1_454
H11 H10 3.5262 no 1_655
H11 H26 2.7864 no 1_354
H11 H27 2.8642 no 1_354
H11 H27 2.5234 no 1_454
H13 C11 3.5997 no 1_655
H13 C12 3.3533 no 1_655
H13 C38 3.5828 no 1_455
H13 H38A 2.7189 no 1_455
H15 O4 3.3575 no 1_455
H15 N2 3.3721 no 1_455
H15 C13 3.5506 no 1_655
H15 C14 3.2978 no 1_655
H15 C15 3.5819 no 1_655
H15 H38A 3.2866 no 1_455
H20 O1 2.9630 no 2_656
H20 C19 3.3852 no 1_655
H20 C20 3.5955 no 1_655
H20 C34 3.2704 no 2_656
H20 H34A 2.9193 no 2_656
H20 H34A 2.7766 no 2_756
H20 H34B 2.7277 no 2_656
H22 O1 2.8275 no 2_656
H22 O1 2.8335 no 2_756
H22 C21 3.4657 no 1_655
H22 C33 3.3679 no 2_756
H22 H4 3.2874 no 2_656
H22 H4 3.4742 no 2_756
H24 C4 2.9084 no 2_756
H24 C5 3.3868 no 2_756
H24 C6 3.3868 no 2_756
H24 C23 3.4823 no 1_655
H24 H4 3.2027 no 2_656
H24 H4 2.4583 no 2_756
H24 H6 2.7962 no 2_656
H24 H6 2.9566 no 2_756
H25 C6 3.4012 no 2_756
H25 C25 3.5817 no 1_655
H25 C26 3.5595 no 1_655
H25 C38 3.1557 no 1_656
H25 H6 3.0162 no 2_656
H25 H6 2.9372 no 2_756
H25 H8 2.7818 no 2_656
H25 H38B 3.3764 no 1_556
H25 H38B 2.5508 no 1_656
H25 H38C 2.9230 no 1_656
H26 C11 3.4940 no 1_756
H26 C38 3.4336 no 1_556
H26 C38 3.1437 no 1_656
H26 H11 2.7864 no 1_756
H26 H27 3.5032 no 1_655
H26 H38A 2.8809 no 1_556
H26 H38A 3.1648 no 1_656
H26 H38B 3.0886 no 1_556
H26 H38B 3.2113 no 1_656
H26 H38C 2.5666 no 1_656
H27 C10 3.2072 no 1_756
H27 C11 3.3398 no 1_656
H27 C11 3.2370 no 1_756
H27 C26 3.4398 no 1_455
H27 H10 2.8135 no 1_756
H27 H11 2.5234 no 1_656
H27 H11 2.8642 no 1_756
H27 H26 3.5032 no 1_455
H29 C28 3.4320 no 1_455
H29 H35C 2.8608 no 1_655
H31 O2 3.4280 no 1_655
H31 N1 3.3979 no 1_655
H31 C30 3.3830 no 1_455
H31 H35C 3.3703 no 1_655
H34A O3 2.8523 no 2_646
H34A O3 2.6425 no 2_746
H34A C18 3.5139 no 2_646
H34A C19 3.5642 no 2_646
H34A C20 3.3748 no 2_646
H34A C34 3.5130 no 1_655
H34A C36 3.2018 no 2_646
H34A H20 2.9193 no 2_646
H34A H20 2.7766 no 2_746
H34A H34B 2.5562 no 1_655
H34B O2 2.6540 no 1_455
H34B O3 2.6970 no 2_646
H34B C20 3.5361 no 2_646
H34B C33 3.3572 no 1_455
H34B C34 2.9120 no 1_455
H34B C35 3.2355 no 1_455
H34B C36 3.5709 no 2_646
H34B H20 2.7277 no 2_646
H34B H34A 2.5562 no 1_455
H34B H35A 2.6409 no 1_455
H35A O3 3.1530 no 2_746
H35A C9 3.4100 no 1_656
H35A C10 3.3437 no 1_656
H35A C34 3.2292 no 1_655
H35A C35 2.9151 no 1_655
H35A H9 2.8284 no 1_656
H35A H10 2.6840 no 1_656
H35A H34B 2.6409 no 1_655
H35A H35B 2.5979 no 1_655
H35A H35C 2.6334 no 1_655
H35B O3 2.7568 no 2_646
H35B O3 3.4670 no 2_746
H35B C9 3.3911 no 1_656
H35B C35 3.5392 no 1_455
H35B C36 3.3148 no 2_646
H35B C37 3.4466 no 2_646
H35B H9 3.5292 no 1_556
H35B H9 2.5678 no 1_656
H35B H10 3.2652 no 1_556
H35B H10 3.3894 no 1_656
H35B H35A 2.5979 no 1_455
H35B H37B 2.6825 no 2_646
H35C C35 3.5652 no 1_455
H35C H9 3.4719 no 1_656
H35C H10 3.0522 no 1_556
H35C H10 3.1555 no 1_656
H35C H29 2.8608 no 1_455
H35C H31 3.3703 no 1_455
H35C H35A 2.6334 no 1_455
H37A O4 2.5928 no 1_655
H37A C9 3.3624 no 2_655
H37A C36 3.3720 no 1_655
H37A C37 2.9012 no 1_655
H37A C38 3.1626 no 1_655
H37A H8 3.3050 no 2_655
H37A H9 2.7332 no 2_655
H37A H37B 2.6117 no 1_655
H37A H38C 2.5431 no 1_655
H37B C8 3.3393 no 2_655
H37B C9 3.3728 no 2_555
H37B C9 3.0276 no 2_655
H37B C37 3.5625 no 1_455
H37B H8 3.3610 no 2_555
H37B H8 3.3146 no 2_655
H37B H9 2.5556 no 2_555
H37B H9 2.7597 no 2_655
H37B H35B 2.6825 no 2_656
H37B H37A 2.6117 no 1_455
H38A C13 3.6000 no 1_655
H38A C26 3.5463 no 1_554
H38A C38 3.5003 no 1_655
H38A H13 2.7189 no 1_655
H38A H15 3.2866 no 1_655
H38A H26 3.1648 no 1_454
H38A H26 2.8809 no 1_554
H38A H38C 2.5388 no 1_655
H38B C8 3.0693 no 2_655
H38B C25 3.3150 no 1_454
H38B C25 3.5908 no 1_554
H38B C26 3.4166 no 1_554
H38B H8 3.2763 no 2_555
H38B H8 2.4957 no 2_655
H38B H9 3.5942 no 2_655
H38B H25 2.5508 no 1_454
H38B H25 3.3764 no 1_554
H38B H26 3.2113 no 1_454
H38B H26 3.0886 no 1_554
H38B H38C 2.7182 no 1_655
H38C C25 3.4557 no 1_454
H38C C26 3.2793 no 1_454
H38C C37 3.1614 no 1_455
H38C C38 2.9099 no 1_455
H38C H8 3.1971 no 2_555
H38C H25 2.9230 no 1_454
H38C H26 2.5666 no 1_454
H38C H37A 2.5431 no 1_455
H38C H38A 2.5388 no 1_455
H38C H38B 2.7182 no 1_455

loop_
_geom_torsion_atom_site_label_1
_geom_torsion_atom_site_label_2
_geom_torsion_atom_site_label_3
_geom_torsion_atom_site_label_4
_geom_torsion
_geom_torsion_publ_flag
C33 O2 C34 C35 -170.2(3) no
C34 O2 C33 O1 -2.5(6) no
C34 O2 C33 C2 175.1(3) no
C36 O4 C37 C38 168.6(4) no
C37 O4 C36 O3 3.2(6) no
C37 O4 C36 C18 -173.8(4) no
C1 N1 C2 C3 0.7(5) no
C1 N1 C2 C33 -175.9(4) no
C2 N1 C1 C16 0.9(5) no
C2 N1 C1 C17 -179.7(4) no
C17 N2 C18 C19 -2.1(5) no
C17 N2 C18 C36 175.1(4) no
C18 N2 C17 C1 -179.4(4) no
C18 N2 C17 C32 -0.5(5) no
N1 C1 C16 C3 -2.1(5) no
N1 C1 C16 C15 176.4(4) no
N1 C1 C17 N2 178.9(4) no
N1 C1 C17 C32 0.3(7) no
C16 C1 C17 N2 -1.8(7) no
C16 C1 C17 C32 179.6(4) no
C17 C1 C16 C3 178.5(5) no
C17 C1 C16 C15 -3.0(9) no
N1 C2 C3 C4 179.6(4) no
N1 C2 C3 C16 -2.1(5) no
N1 C2 C33 O1 -177.5(4) no
N1 C2 C33 O2 4.8(6) no
C3 C2 C33 O1 6.2(7) no
C3 C2 C33 O2 -171.5(4) no
C33 C2 C3 C4 -3.8(8) no
C33 C2 C3 C16 174.5(4) no
C2 C3 C4 C5 178.2(4) no
C2 C3 C16 C1 2.4(5) no
C2 C3 C16 C15 -176.3(4) no
C4 C3 C16 C1 -179.0(4) no
C4 C3 C16 C15 2.2(7) no
C16 C3 C4 C5 0.1(6) no
C3 C4 C5 C6 178.5(4) no
C3 C4 C5 C14 -3.4(6) no
C4 C5 C6 C7 177.7(4) no
C4 C5 C14 C13 -177.5(4) no
C4 C5 C14 C15 4.6(6) no
C6 C5 C14 C13 0.6(6) no
C6 C5 C14 C15 -177.4(4) no
C14 C5 C6 C7 -0.3(7) no
C5 C6 C7 C8 -179.7(4) no
C5 C6 C7 C12 -0.9(6) no
C6 C7 C8 C9 179.7(4) no
C6 C7 C12 C11 -179.1(4) no
C6 C7 C12 C13 1.9(6) no
C8 C7 C12 C11 -0.2(6) no
C8 C7 C12 C13 -179.3(4) no
C12 C7 C8 C9 1.0(7) no
C7 C8 C9 C10 -0.6(7) no
C8 C9 C10 C11 -0.5(8) no
C9 C10 C11 C12 1.2(7) no
C10 C11 C12 C7 -0.8(7) no
C10 C11 C12 C13 178.2(4) no
C7 C12 C13 C14 -1.7(7) no
C11 C12 C13 C14 179.3(4) no
C12 C13 C14 C5 0.5(7) no
C12 C13 C14 C15 178.4(4) no
C5 C14 C15 C16 -2.2(6) no
C13 C14 C15 C16 179.9(4) no
C14 C15 C16 C1 -179.4(4) no
C14 C15 C16 C3 -1.1(6) no
N2 C17 C32 C19 2.9(5) no
N2 C17 C32 C31 -176.5(4) no
C1 C17 C32 C19 -178.4(5) no
C1 C17 C32 C31 2.2(8) no
N2 C18 C19 C20 -176.4(4) no
N2 C18 C19 C32 3.9(5) no
N2 C18 C36 O3 -179.0(4) no
N2 C18 C36 O4 -1.9(6) no
C19 C18 C36 O3 -2.1(7) no
C19 C18 C36 O4 175.0(4) no
C36 C18 C19 C20 6.4(8) no
C36 C18 C19 C32 -173.2(4) no
C18 C19 C20 C21 -178.0(5) no
C18 C19 C32 C17 -3.9(5) no
C18 C19 C32 C31 175.6(4) no
C20 C19 C32 C17 176.4(4) no
C20 C19 C32 C31 -4.1(7) no
C32 C19 C20 C21 1.6(6) no
C19 C20 C21 C22 -179.0(4) no
C19 C20 C21 C30 1.7(6) no
C20 C21 C22 C23 -176.9(4) no
C20 C21 C30 C29 175.9(4) no
C20 C21 C30 C31 -2.8(6) no
C22 C21 C30 C29 -3.5(6) no
C22 C21 C30 C31 177.9(4) no
C30 C21 C22 C23 2.4(7) no
C21 C22 C23 C24 -179.8(4) no
C21 C22 C23 C28 0.0(7) no
C22 C23 C24 C25 -179.5(4) no
C22 C23 C28 C27 179.2(4) no
C22 C23 C28 C29 -1.4(6) no
C24 C23 C28 C27 -1.0(6) no
C24 C23 C28 C29 178.4(4) no
C28 C23 C24 C25 0.7(7) no
C23 C24 C25 C26 0.9(7) no
C24 C25 C26 C27 -2.2(7) no
C25 C26 C27 C28 1.9(7) no
C26 C27 C28 C23 -0.3(7) no
C26 C27 C28 C29 -179.7(4) no
C23 C28 C29 C30 0.3(7) no
C27 C28 C29 C30 179.7(4) no
C28 C29 C30 C21 2.1(6) no
C28 C29 C30 C31 -179.3(4) no
C21 C30 C31 C32 0.4(6) no
C29 C30 C31 C32 -178.2(4) no
C30 C31 C32 C17 -177.8(4) no
C30 C31 C32 C19 2.9(6) no
